data_2228297
loop_
_publ_author_name
'Zhang, Chun-Yan'
'Fu, Jun-Dan'
'Wen, Yi-Hang'

_publ_section_title
;
 Bis[\m-3-(2-hydroxyphenyl)propenoato]bis{aqua(4,4'-bipyridine)bis[3-(2-hydroxyphenyl)propenoato]yttrium(III)}
 4,4'-bipyridine disolvate
;
_journal_coeditor_code DS2064
_journal_issue 12
_journal_name_full 'Acta Crystallographica Section E'
_journal_page_first m1519
_journal_paper_doi 10.1107/S1600536810044831
_journal_volume 66
_journal_year 2010
_chemical_formula_iupac '[Y2 (C9 H7 O3)6 (C10 H8 N2)2 (H2 O)2] , 2C10 H8 N2'
_chemical_formula_moiety 'C74 H62 N4 O20 Y2, 2(C10 H8 N2)'
_chemical_formula_sum 'C94 H78 N8 O20 Y2'
_chemical_formula_weight 1817.46
_chemical_name_systematic
;
Bis[\m-3-(2-hydroxyphenyl)propenoato]bis{aqua(4,4'-bipyridine)bis[3-(2-
hydroxyphenyl)propenoato]yttrium(III)} 4,4'-bipyridine disolvate
;
_space_group_IT_number 2
_symmetry_cell_setting triclinic
_symmetry_space_group_name_Hall '-P 1'
_symmetry_space_group_name_H-M 'P -1'
_atom_sites_solution_hydrogens geom
_atom_sites_solution_primary direct
_atom_sites_solution_secondary difmap
_audit_creation_method SHELXL97
_cell_angle_alpha 77.561(3)
_cell_angle_beta 88.850(3)
_cell_angle_gamma 82.283(3)
_cell_formula_units_Z 1
_cell_length_a 11.8464(7)
_cell_length_b 13.5272(8)
_cell_length_c 13.7350(8)
_cell_measurement_reflns_used 7095
_cell_measurement_temperature 296(2)
_cell_measurement_theta_max 27.65
_cell_measurement_theta_min 1.52
_cell_volume 2129.8(2)
_computing_cell_refinement 'SAINT (Bruker, 2006)'
_computing_data_collection 'APEX2 (Bruker, 2006)'
_computing_data_reduction 'SAINT (Bruker, 2006)'
_computing_molecular_graphics 'SHELXTL (Sheldrick, 2008)'
_computing_publication_material 'SHELXTL (Sheldrick, 2008)'
_computing_structure_refinement 'SHELXL97 (Sheldrick, 2008)'
_computing_structure_solution 'SHELXS97 (Sheldrick, 2008)'
_diffrn_ambient_temperature 296(2)
_diffrn_measured_fraction_theta_full 0.988
_diffrn_measured_fraction_theta_max 0.988
_diffrn_measurement_device_type 'Bruker APEXII area-detector'
_diffrn_measurement_method '\f and \w'
_diffrn_radiation_monochromator graphite
_diffrn_radiation_source 'fine-focus sealed tube'
_diffrn_radiation_type MoK\a
_diffrn_radiation_wavelength 0.71073
_diffrn_reflns_av_R_equivalents 0.0409
_diffrn_reflns_av_sigmaI/netI 0.0535
_diffrn_reflns_limit_h_max 15
_diffrn_reflns_limit_h_min -15
_diffrn_reflns_limit_k_max 17
_diffrn_reflns_limit_k_min -17
_diffrn_reflns_limit_l_max 17
_diffrn_reflns_limit_l_min -17
_diffrn_reflns_number 32270
_diffrn_reflns_theta_full 27.65
_diffrn_reflns_theta_max 27.65
_diffrn_reflns_theta_min 1.52
_diffrn_standards_decay_% 0
_exptl_absorpt_coefficient_mu 1.434
_exptl_absorpt_correction_T_max 0.83
_exptl_absorpt_correction_T_min 0.77
_exptl_absorpt_correction_type empirical
_exptl_absorpt_process_details '(SADABS; Sheldrick, 1996)'
_exptl_crystal_colour colourless
_exptl_crystal_density_diffrn 1.417
_exptl_crystal_density_method 'not measured'
_exptl_crystal_description block
_exptl_crystal_F_000 936
_exptl_crystal_size_max 0.18
_exptl_crystal_size_mid 0.16
_exptl_crystal_size_min 0.13
_refine_diff_density_max 0.238
_refine_diff_density_min -0.433
_refine_ls_extinction_method none
_refine_ls_goodness_of_fit_ref 1.020
_refine_ls_hydrogen_treatment mixed
_refine_ls_matrix_type full
_refine_ls_number_parameters 574
_refine_ls_number_reflns 9803
_refine_ls_number_restraints 6
_refine_ls_restrained_S_all 1.021
_refine_ls_R_factor_gt 0.0393
_refine_ls_shift/su_max 0.001
_refine_ls_shift/su_mean 0.000
_refine_ls_structure_factor_coef Fsqd
_refine_ls_weighting_details 'calc w = 1/[\s^2^(Fo^2^)+(0.0384P)^2^+0.3503P] where P=(Fo^2^+2Fc^2^)/3'
_refine_ls_weighting_scheme calc
_refine_ls_wR_factor_gt 0.0792
_refine_ls_wR_factor_ref 0.0872
_reflns_number_gt 7446
_reflns_number_total 9803
_reflns_threshold_expression I>2\s(I)
_cod_data_source_file ds2064.cif
_cod_data_source_block I
_cod_database_code 2228297
_cod_database_fobs_code 2228297

loop_
_symmetry_equiv_pos_as_xyz
'x, y, z'
'-x, -y, -z'

loop_
_atom_site_type_symbol
_atom_site_label
_atom_site_fract_x
_atom_site_fract_y
_atom_site_fract_z
_atom_site_U_iso_or_equiv
_atom_site_adp_type
_atom_site_calc_flag
_atom_site_refinement_flags
_atom_site_occupancy
_atom_site_disorder_assembly
_atom_site_disorder_group
Y Y1 0.855694(16) 0.115806(15) 0.037114(15) 0.02694(7) Uani d . 1 . .
C C1 0.85488(17) -0.09980(17) -0.00980(16) 0.0313(5) Uani d . 1 . .
C C2 0.81774(18) -0.20075(17) 0.00737(18) 0.0372(5) Uani d . 1 . .
H H2A 0.8692 -0.2564 -0.0014 0.045 Uiso calc R 1 . .
C C3 0.71312(18) -0.21460(17) 0.03498(18) 0.0382(5) Uani d . 1 . .
H H3A 0.6655 -0.1558 0.0412 0.046 Uiso calc R 1 . .
C C4 0.66089(19) -0.30778(17) 0.05719(18) 0.0394(6) Uani d . 1 . .
C C5 0.7169(2) -0.4020(2) 0.0459(3) 0.0669(9) Uani d . 1 . .
H H5A 0.7916 -0.4067 0.0234 0.080 Uiso calc R 1 . .
C C6 0.6635(3) -0.4879(2) 0.0674(3) 0.0843(11) Uani d . 1 . .
H H6A 0.7019 -0.5504 0.0598 0.101 Uiso calc R 1 . .
C C7 0.5530(3) -0.4810(2) 0.1002(3) 0.0707(9) Uani d . 1 . .
H H7A 0.5169 -0.5393 0.1146 0.085 Uiso calc R 1 . .
C C8 0.4956(2) -0.3901(2) 0.1121(2) 0.0541(7) Uani d . 1 . .
H H8A 0.4206 -0.3865 0.1339 0.065 Uiso calc R 1 . .
C C9 0.54909(19) -0.30313(18) 0.09145(18) 0.0392(5) Uani d . 1 . .
C C10 0.79402(18) 0.16610(15) -0.16351(16) 0.0302(5) Uani d . 1 . .
C C11 0.75080(18) 0.16500(17) -0.26180(16) 0.0348(5) Uani d . 1 . .
H H11A 0.6725 0.1772 -0.2731 0.042 Uiso calc R 1 . .
C C12 0.81864(19) 0.14727(17) -0.33571(16) 0.0365(5) Uani d . 1 . .
H H12A 0.8962 0.1457 -0.3250 0.044 Uiso calc R 1 . .
C C13 0.78627(19) 0.12985(17) -0.43196(16) 0.0345(5) Uani d . 1 . .
C C14 0.6792(2) 0.10547(19) -0.44966(18) 0.0432(6) Uani d . 1 . .
H H14A 0.6238 0.1060 -0.4008 0.052 Uiso calc R 1 . .
C C15 0.6535(2) 0.0805(2) -0.53829(19) 0.0517(7) Uani d . 1 . .
H H15A 0.5814 0.0647 -0.5492 0.062 Uiso calc R 1 . .
C C16 0.7360(2) 0.0794(2) -0.61052(19) 0.0533(7) Uani d . 1 . .
H H16A 0.7196 0.0620 -0.6701 0.064 Uiso calc R 1 . .
C C17 0.8413(2) 0.1036(2) -0.59547(18) 0.0503(7) Uani d . 1 . .
H H17A 0.8959 0.1029 -0.6450 0.060 Uiso calc R 1 . .
C C18 0.8679(2) 0.12931(18) -0.50698(18) 0.0407(6) Uani d . 1 . .
C C19 0.90218(18) 0.28475(16) 0.10206(17) 0.0323(5) Uani d . 1 . .
C C20 0.95262(19) 0.36770(16) 0.13052(17) 0.0370(5) Uani d . 1 . .
H H20A 0.9658 0.4239 0.0814 0.044 Uiso calc R 1 . .
C C21 0.98010(18) 0.36486(16) 0.22470(17) 0.0355(5) Uani d . 1 . .
H H21A 0.9611 0.3086 0.2709 0.043 Uiso calc R 1 . .
C C22 1.03534(19) 0.43649(17) 0.26637(17) 0.0365(5) Uani d . 1 . .
C C23 1.0520(2) 0.41712(19) 0.36885(18) 0.0463(6) Uani d . 1 . .
H H23A 1.0255 0.3602 0.4084 0.056 Uiso calc R 1 . .
C C24 1.1064(3) 0.4793(2) 0.4138(2) 0.0598(8) Uani d . 1 . .
H H24A 1.1167 0.4642 0.4826 0.072 Uiso calc R 1 . .
C C25 1.1453(3) 0.5639(2) 0.3562(2) 0.0640(8) Uani d . 1 . .
H H25A 1.1821 0.6064 0.3860 0.077 Uiso calc R 1 . .
C C26 1.1301(2) 0.58573(19) 0.2551(2) 0.0574(8) Uani d . 1 . .
H H26A 1.1567 0.6432 0.2167 0.069 Uiso calc R 1 . .
C C27 1.0756(2) 0.52335(18) 0.20906(18) 0.0442(6) Uani d . 1 . .
C C28 0.5203(2) 0.21910(19) 0.2066(2) 0.0488(7) Uani d . 1 . .
H H28A 0.4974 0.2760 0.2335 0.059 Uiso calc R 1 . .
C C29 0.6227(2) 0.21047(19) 0.1584(2) 0.0492(7) Uani d . 1 . .
H H29A 0.6671 0.2630 0.1532 0.059 Uiso calc R 1 . .
C C30 0.5944(2) 0.0591(2) 0.12545(19) 0.0476(7) Uani d . 1 . .
H H30A 0.6187 0.0036 0.0970 0.057 Uiso calc R 1 . .
C C31 0.4906(2) 0.06210(19) 0.17222(19) 0.0477(6) Uani d . 1 . .
H H31A 0.4470 0.0094 0.1749 0.057 Uiso calc R 1 . .
C C32 0.45146(18) 0.14325(17) 0.21511(16) 0.0334(5) Uani d . 1 . .
C C33 0.34283(18) 0.14721(17) 0.27048(16) 0.0348(5) Uani d . 1 . .
C C34 0.25087(19) 0.10641(18) 0.24193(18) 0.0401(6) Uani d . 1 . .
H H34A 0.2563 0.0765 0.1868 0.048 Uiso calc R 1 . .
C C35 0.1513(2) 0.11016(19) 0.29536(18) 0.0439(6) Uani d . 1 . .
H H35A 0.0899 0.0839 0.2739 0.053 Uiso calc R 1 . .
C C36 0.2274(2) 0.1885(2) 0.40364(19) 0.0517(7) Uani d . 1 . .
H H36A 0.2200 0.2159 0.4604 0.062 Uiso calc R 1 . .
C C37 0.3294(2) 0.1908(2) 0.35354(19) 0.0474(6) Uani d . 1 . .
H H37A 0.3878 0.2209 0.3748 0.057 Uiso calc R 1 . .
C C38 0.3050(3) 0.5444(2) 0.6251(2) 0.0644(8) Uani d . 1 . .
H H38A 0.2258 0.5511 0.6259 0.077 Uiso calc R 1 . .
C C39 0.3596(3) 0.6296(2) 0.6092(3) 0.0781(10) Uani d . 1 . .
H H39A 0.3146 0.6929 0.5997 0.094 Uiso calc R 1 . .
C C40 0.5311(3) 0.5367(2) 0.6197(2) 0.0680(8) Uani d . 1 . .
H H40A 0.6101 0.5325 0.6180 0.082 Uiso calc R 1 . .
C C41 0.4845(2) 0.4467(2) 0.6360(2) 0.0598(7) Uani d . 1 . .
H H41A 0.5317 0.3846 0.6443 0.072 Uiso calc R 1 . .
C C42 0.3678(2) 0.44854(19) 0.64000(19) 0.0473(6) Uani d . 1 . .
C C43 0.3136(2) 0.35367(19) 0.66164(19) 0.0469(6) Uani d . 1 . .
C C44 0.3667(3) 0.2638(2) 0.6406(2) 0.0621(8) Uani d . 1 . .
H H44A 0.4367 0.2621 0.6086 0.075 Uiso calc R 1 . .
C C45 0.3156(3) 0.1764(2) 0.6670(2) 0.0691(9) Uani d . 1 . .
H H45A 0.3538 0.1168 0.6524 0.083 Uiso calc R 1 . .
C C46 0.1643(3) 0.2586(2) 0.7290(2) 0.0654(8) Uani d . 1 . .
H H46A 0.0929 0.2585 0.7584 0.078 Uiso calc R 1 . .
C C47 0.2090(3) 0.3497(2) 0.7062(2) 0.0625(8) Uani d . 1 . .
H H47A 0.1685 0.4084 0.7210 0.075 Uiso calc R 1 . .
N N1 0.66204(15) 0.13120(14) 0.11866(13) 0.0344(4) Uani d . 1 . .
N N2 0.13905(16) 0.14964(16) 0.37618(15) 0.0449(5) Uani d . 1 . .
N N3 0.4718(2) 0.6286(2) 0.6064(2) 0.0741(8) Uani d . 1 . .
N N4 0.2160(2) 0.17128(18) 0.71180(18) 0.0598(6) Uani d . 1 . .
O O1 0.78538(13) -0.02351(12) 0.00007(12) 0.0421(4) Uani d . 1 . .
O O1W 0.90535(14) -0.01639(11) 0.18130(12) 0.0392(4) Uani d D 1 . .
H H1WA 0.8654(17) -0.0576(17) 0.2143(18) 0.059 Uiso d D 1 . .
H H1WB 0.9676(14) -0.0511(18) 0.1776(19) 0.059 Uiso d D 1 . .
O O2 0.95636(12) -0.09016(12) -0.03507(12) 0.0438(4) Uani d . 1 . .
O O3 0.49790(14) -0.21136(14) 0.10525(15) 0.0548(5) Uani d D 1 . .
H H3 0.4223(15) -0.213(2) 0.107(2) 0.066 Uiso d D 1 . .
O O4 0.72411(12) 0.18905(11) -0.09735(11) 0.0347(4) Uani d . 1 . .
O O5 0.89816(12) 0.14171(11) -0.13982(11) 0.0341(3) Uani d . 1 . .
O O6 0.97039(16) 0.15478(17) -0.48826(14) 0.0640(6) Uani d D 1 . .
H H6 1.019(2) 0.150(2) -0.5393(17) 0.077 Uiso d D 1 . .
O O7 0.87559(14) 0.29257(11) 0.01038(11) 0.0396(4) Uani d . 1 . .
O O8 0.88615(13) 0.20519(11) 0.16396(11) 0.0394(4) Uani d . 1 . .
O O9 1.05892(19) 0.54442(14) 0.10954(13) 0.0667(6) Uani d D 1 . .
H H9 1.090(2) 0.5997(17) 0.077(2) 0.080 Uiso d D 1 . .

loop_
_atom_site_aniso_label
_atom_site_aniso_U_11
_atom_site_aniso_U_22
_atom_site_aniso_U_33
_atom_site_aniso_U_12
_atom_site_aniso_U_13
_atom_site_aniso_U_23
Y1 0.02205(11) 0.02963(11) 0.03082(12) -0.00781(8) 0.00578(8) -0.00801(8)
C1 0.0242(11) 0.0434(13) 0.0299(12) -0.0105(10) 0.0032(9) -0.0124(10)
C2 0.0252(11) 0.0333(12) 0.0560(16) -0.0043(9) 0.0063(10) -0.0159(11)
C3 0.0293(12) 0.0339(12) 0.0535(15) -0.0057(10) 0.0042(11) -0.0131(11)
C4 0.0280(12) 0.0346(13) 0.0557(16) -0.0076(10) 0.0033(11) -0.0081(11)
C5 0.0367(15) 0.0421(16) 0.125(3) -0.0090(12) 0.0115(16) -0.0235(17)
C6 0.054(2) 0.0366(17) 0.162(4) -0.0062(14) 0.004(2) -0.0219(19)
C7 0.058(2) 0.0433(17) 0.108(3) -0.0230(15) 0.0014(18) -0.0018(16)
C8 0.0366(14) 0.0595(18) 0.0646(19) -0.0209(13) 0.0047(13) -0.0016(14)
C9 0.0295(12) 0.0410(14) 0.0467(15) -0.0104(10) 0.0008(10) -0.0048(11)
C10 0.0286(12) 0.0284(11) 0.0343(13) -0.0062(9) 0.0070(9) -0.0077(9)
C11 0.0279(12) 0.0449(14) 0.0331(13) -0.0054(10) 0.0027(10) -0.0112(10)
C12 0.0349(13) 0.0410(13) 0.0344(13) -0.0079(10) 0.0062(10) -0.0083(10)
C13 0.0370(13) 0.0373(13) 0.0296(12) -0.0047(10) 0.0042(10) -0.0086(10)
C14 0.0434(14) 0.0523(15) 0.0351(14) -0.0087(12) 0.0068(11) -0.0111(11)
C15 0.0524(16) 0.0611(17) 0.0453(16) -0.0169(13) -0.0020(13) -0.0133(13)
C16 0.073(2) 0.0581(17) 0.0314(14) -0.0142(14) -0.0013(13) -0.0129(12)
C17 0.0599(18) 0.0602(17) 0.0322(14) -0.0095(14) 0.0138(12) -0.0133(12)
C18 0.0403(14) 0.0466(14) 0.0356(14) -0.0077(11) 0.0100(11) -0.0098(11)
C19 0.0302(12) 0.0314(12) 0.0362(14) -0.0056(9) 0.0037(10) -0.0087(10)
C20 0.0445(14) 0.0308(12) 0.0374(14) -0.0125(10) -0.0005(11) -0.0061(10)
C21 0.0388(13) 0.0304(12) 0.0365(14) -0.0060(10) 0.0025(10) -0.0050(10)
C22 0.0414(13) 0.0329(12) 0.0358(13) -0.0043(10) -0.0035(10) -0.0092(10)
C23 0.0602(17) 0.0436(15) 0.0351(14) -0.0094(12) -0.0001(12) -0.0067(11)
C24 0.081(2) 0.0647(19) 0.0384(16) -0.0166(16) -0.0114(14) -0.0152(13)
C25 0.083(2) 0.0558(18) 0.063(2) -0.0227(16) -0.0197(17) -0.0230(15)
C26 0.080(2) 0.0408(15) 0.0557(18) -0.0258(14) -0.0111(15) -0.0071(13)
C27 0.0567(16) 0.0387(14) 0.0384(15) -0.0126(12) -0.0078(12) -0.0062(11)
C28 0.0415(14) 0.0401(14) 0.0697(18) -0.0071(11) 0.0208(13) -0.0236(13)
C29 0.0395(14) 0.0410(14) 0.0712(19) -0.0131(11) 0.0196(13) -0.0184(13)
C30 0.0404(14) 0.0539(16) 0.0591(17) -0.0148(12) 0.0224(12) -0.0323(13)
C31 0.0408(14) 0.0523(16) 0.0610(17) -0.0211(12) 0.0231(12) -0.0289(13)
C32 0.0278(11) 0.0400(13) 0.0312(12) -0.0011(9) 0.0054(9) -0.0073(10)
C33 0.0298(12) 0.0376(13) 0.0348(13) -0.0029(10) 0.0089(10) -0.0048(10)
C34 0.0339(13) 0.0492(15) 0.0380(14) -0.0066(11) 0.0075(10) -0.0114(11)
C35 0.0329(13) 0.0528(15) 0.0468(16) -0.0080(11) 0.0086(11) -0.0117(12)
C36 0.0432(15) 0.0711(19) 0.0448(16) -0.0010(13) 0.0129(12) -0.0262(14)
C37 0.0350(14) 0.0633(17) 0.0499(16) -0.0068(12) 0.0072(12) -0.0259(13)
C38 0.0583(19) 0.0477(17) 0.087(2) -0.0085(14) -0.0032(16) -0.0132(15)
C39 0.083(3) 0.0433(18) 0.107(3) -0.0095(17) -0.003(2) -0.0139(17)
C40 0.0600(19) 0.066(2) 0.084(2) -0.0198(16) 0.0074(16) -0.0220(17)
C41 0.0568(19) 0.0515(17) 0.072(2) -0.0071(14) 0.0044(15) -0.0145(14)
C42 0.0543(17) 0.0445(15) 0.0437(15) -0.0103(12) -0.0002(12) -0.0086(11)
C43 0.0530(16) 0.0418(15) 0.0435(15) -0.0056(12) -0.0042(12) -0.0043(11)
C44 0.0626(19) 0.0506(17) 0.075(2) -0.0148(14) 0.0149(16) -0.0138(15)
C45 0.082(2) 0.0460(17) 0.082(2) -0.0144(16) 0.0139(19) -0.0163(15)
C46 0.0580(19) 0.061(2) 0.073(2) -0.0144(15) 0.0144(16) -0.0024(16)
C47 0.0607(19) 0.0456(16) 0.077(2) -0.0049(14) 0.0115(16) -0.0073(14)
N1 0.0287(10) 0.0413(11) 0.0335(11) -0.0077(8) 0.0077(8) -0.0078(8)
N2 0.0329(11) 0.0554(13) 0.0436(13) -0.0020(9) 0.0134(9) -0.0082(10)
N3 0.078(2) 0.0586(17) 0.092(2) -0.0252(15) 0.0038(16) -0.0210(14)
N4 0.0672(16) 0.0496(15) 0.0607(16) -0.0169(12) 0.0058(13) -0.0026(11)
O1 0.0378(9) 0.0371(9) 0.0579(11) -0.0117(7) 0.0155(8) -0.0214(8)
O1W 0.0356(9) 0.0345(9) 0.0434(10) -0.0032(7) 0.0126(8) -0.0016(7)
O2 0.0232(8) 0.0552(11) 0.0524(11) -0.0140(7) 0.0030(7) -0.0052(8)
O3 0.0249(9) 0.0573(12) 0.0887(14) -0.0105(8) 0.0123(9) -0.0277(10)
O4 0.0255(8) 0.0467(9) 0.0341(9) -0.0023(7) 0.0061(6) -0.0151(7)
O5 0.0244(8) 0.0434(9) 0.0348(9) -0.0039(7) 0.0068(6) -0.0098(7)
O6 0.0425(11) 0.1103(17) 0.0502(12) -0.0252(11) 0.0212(9) -0.0342(11)
O7 0.0542(10) 0.0331(9) 0.0328(9) -0.0128(7) -0.0063(8) -0.0054(7)
O8 0.0505(10) 0.0374(9) 0.0339(9) -0.0196(8) 0.0055(7) -0.0076(7)
O9 0.1122(17) 0.0543(12) 0.0388(11) -0.0483(12) -0.0121(11) 0.0028(9)

loop_
_atom_type_symbol
_atom_type_description
_atom_type_scat_dispersion_real
_atom_type_scat_dispersion_imag
_atom_type_scat_source
C C 0.0033 0.0016 'International Tables Vol C Tables 4.2.6.8 and 6.1.1.4'
H H 0.0000 0.0000 'International Tables Vol C Tables 4.2.6.8 and 6.1.1.4'
N N 0.0061 0.0033 'International Tables Vol C Tables 4.2.6.8 and 6.1.1.4'
O O 0.0106 0.0060 'International Tables Vol C Tables 4.2.6.8 and 6.1.1.4'
Y Y -2.7962 3.5667 'International Tables Vol C Tables 4.2.6.8 and 6.1.1.4'

loop_
_geom_angle_atom_site_label_1
_geom_angle_atom_site_label_2
_geom_angle_atom_site_label_3
_geom_angle_site_symmetry_1
_geom_angle_site_symmetry_3
_geom_angle
_geom_angle_publ_flag
O2 Y1 O1 2_755 . 109.25(6) ?
O2 Y1 O7 2_755 . 85.57(6) ?
O1 Y1 O7 . . 153.90(6) ?
O2 Y1 O8 2_755 . 83.23(6) ?
O1 Y1 O8 . . 145.87(5) ?
O7 Y1 O8 . . 54.49(5) ?
O2 Y1 O1W 2_755 . 76.14(6) ?
O1 Y1 O1W . . 76.64(6) ?
O7 Y1 O1W . . 128.80(5) ?
O8 Y1 O1W . . 75.87(5) ?
O2 Y1 O4 2_755 . 129.23(5) ?
O1 Y1 O4 . . 75.98(6) ?
O7 Y1 O4 . . 78.03(5) ?
O8 Y1 O4 . . 121.30(5) ?
O1W Y1 O4 . . 147.86(5) ?
O2 Y1 O5 2_755 . 76.88(5) ?
O1 Y1 O5 . . 80.03(5) ?
O7 Y1 O5 . . 82.79(5) ?
O8 Y1 O5 . . 134.09(5) ?
O1W Y1 O5 . . 135.74(5) ?
O4 Y1 O5 . . 53.74(5) ?
O2 Y1 N1 2_755 . 155.07(6) ?
O1 Y1 N1 . . 79.86(5) ?
O7 Y1 N1 . . 95.71(6) ?
O8 Y1 N1 . . 77.47(6) ?
O1W Y1 N1 . . 83.90(6) ?
O4 Y1 N1 . . 75.01(5) ?
O5 Y1 N1 . . 128.02(5) ?
O2 Y1 C19 2_755 . 80.28(6) ?
O1 Y1 C19 . . 169.10(6) ?
O7 Y1 C19 . . 27.79(6) ?
O8 Y1 C19 . . 27.09(6) ?
O1W Y1 C19 . . 101.28(6) ?
O4 Y1 C19 . . 102.40(6) ?
O5 Y1 C19 . . 107.92(6) ?
N1 Y1 C19 . . 89.29(6) ?
O2 Y1 C10 2_755 . 103.85(6) ?
O1 Y1 C10 . . 72.50(6) ?
O7 Y1 C10 . . 83.30(6) ?
O8 Y1 C10 . . 136.88(6) ?
O1W Y1 C10 . . 147.24(6) ?
O4 Y1 C10 . . 27.29(5) ?
O5 Y1 C10 . . 27.02(5) ?
N1 Y1 C10 . . 101.02(6) ?
C19 Y1 C10 . . 111.08(6) ?
O2 C1 O1 . . 120.8(2) ?
O2 C1 C2 . . 119.2(2) ?
O1 C1 C2 . . 119.90(19) ?
C3 C2 C1 . . 121.3(2) ?
C3 C2 H2A . . 119.3 ?
C1 C2 H2A . . 119.3 ?
C2 C3 C4 . . 129.7(2) ?
C2 C3 H3A . . 115.2 ?
C4 C3 H3A . . 115.2 ?
C5 C4 C9 . . 118.2(2) ?
C5 C4 C3 . . 123.2(2) ?
C9 C4 C3 . . 118.5(2) ?
C6 C5 C4 . . 121.0(3) ?
C6 C5 H5A . . 119.5 ?
C4 C5 H5A . . 119.5 ?
C5 C6 C7 . . 119.5(3) ?
C5 C6 H6A . . 120.2 ?
C7 C6 H6A . . 120.2 ?
C8 C7 C6 . . 121.1(3) ?
C8 C7 H7A . . 119.5 ?
C6 C7 H7A . . 119.5 ?
C7 C8 C9 . . 119.8(2) ?
C7 C8 H8A . . 120.1 ?
C9 C8 H8A . . 120.1 ?
O3 C9 C8 . . 122.6(2) ?
O3 C9 C4 . . 117.1(2) ?
C8 C9 C4 . . 120.3(2) ?
O5 C10 O4 . . 118.35(19) ?
O5 C10 C11 . . 122.43(19) ?
O4 C10 C11 . . 119.18(19) ?
O5 C10 Y1 . . 60.94(11) ?
O4 C10 Y1 . . 59.30(11) ?
C11 C10 Y1 . . 164.18(15) ?
C12 C11 C10 . . 122.6(2) ?
C12 C11 H11A . . 118.7 ?
C10 C11 H11A . . 118.7 ?
C11 C12 C13 . . 127.8(2) ?
C11 C12 H12A . . 116.1 ?
C13 C12 H12A . . 116.1 ?
C14 C13 C18 . . 118.2(2) ?
C14 C13 C12 . . 122.3(2) ?
C18 C13 C12 . . 119.3(2) ?
C15 C14 C13 . . 121.4(2) ?
C15 C14 H14A . . 119.3 ?
C13 C14 H14A . . 119.3 ?
C16 C15 C14 . . 119.2(2) ?
C16 C15 H15A . . 120.4 ?
C14 C15 H15A . . 120.4 ?
C17 C16 C15 . . 120.7(2) ?
C17 C16 H16A . . 119.7 ?
C15 C16 H16A . . 119.7 ?
C16 C17 C18 . . 120.6(2) ?
C16 C17 H17A . . 119.7 ?
C18 C17 H17A . . 119.7 ?
O6 C18 C17 . . 123.2(2) ?
O6 C18 C13 . . 116.9(2) ?
C17 C18 C13 . . 119.9(2) ?
O8 C19 O7 . . 118.66(19) ?
O8 C19 C20 . . 122.2(2) ?
O7 C19 C20 . . 119.08(19) ?
O8 C19 Y1 . . 59.95(11) ?
O7 C19 Y1 . . 60.01(10) ?
C20 C19 Y1 . . 167.40(15) ?
C21 C20 C19 . . 121.9(2) ?
C21 C20 H20A . . 119.1 ?
C19 C20 H20A . . 119.1 ?
C20 C21 C22 . . 129.8(2) ?
C20 C21 H21A . . 115.1 ?
C22 C21 H21A . . 115.1 ?
C23 C22 C27 . . 117.4(2) ?
C23 C22 C21 . . 118.6(2) ?
C27 C22 C21 . . 124.0(2) ?
C24 C23 C22 . . 122.2(2) ?
C24 C23 H23A . . 118.9 ?
C22 C23 H23A . . 118.9 ?
C25 C24 C23 . . 119.4(3) ?
C25 C24 H24A . . 120.3 ?
C23 C24 H24A . . 120.3 ?
C26 C25 C24 . . 120.1(2) ?
C26 C25 H25A . . 119.9 ?
C24 C25 H25A . . 119.9 ?
C25 C26 C27 . . 120.9(2) ?
C25 C26 H26A . . 119.5 ?
C27 C26 H26A . . 119.5 ?
O9 C27 C26 . . 121.6(2) ?
O9 C27 C22 . . 118.4(2) ?
C26 C27 C22 . . 120.0(2) ?
C29 C28 C32 . . 119.9(2) ?
C29 C28 H28A . . 120.1 ?
C32 C28 H28A . . 120.1 ?
N1 C29 C28 . . 123.8(2) ?
N1 C29 H29A . . 118.1 ?
C28 C29 H29A . . 118.1 ?
N1 C30 C31 . . 123.7(2) ?
N1 C30 H30A . . 118.1 ?
C31 C30 H30A . . 118.1 ?
C30 C31 C32 . . 119.9(2) ?
C30 C31 H31A . . 120.0 ?
C32 C31 H31A . . 120.0 ?
C31 C32 C28 . . 116.6(2) ?
C31 C32 C33 . . 121.8(2) ?
C28 C32 C33 . . 121.6(2) ?
C34 C33 C37 . . 117.3(2) ?
C34 C33 C32 . . 121.1(2) ?
C37 C33 C32 . . 121.6(2) ?
C35 C34 C33 . . 119.9(2) ?
C35 C34 H34A . . 120.0 ?
C33 C34 H34A . . 120.0 ?
N2 C35 C34 . . 122.9(2) ?
N2 C35 H35A . . 118.5 ?
C34 C35 H35A . . 118.5 ?
N2 C36 C37 . . 124.3(2) ?
N2 C36 H36A . . 117.9 ?
C37 C36 H36A . . 117.9 ?
C36 C37 C33 . . 118.5(2) ?
C36 C37 H37A . . 120.8 ?
C33 C37 H37A . . 120.8 ?
C39 C38 C42 . . 119.9(3) ?
C39 C38 H38A . . 120.1 ?
C42 C38 H38A . . 120.1 ?
N3 C39 C38 . . 124.9(3) ?
N3 C39 H39A . . 117.6 ?
C38 C39 H39A . . 117.6 ?
N3 C40 C41 . . 124.8(3) ?
N3 C40 H40A . . 117.6 ?
C41 C40 H40A . . 117.6 ?
C40 C41 C42 . . 119.9(3) ?
C40 C41 H41A . . 120.0 ?
C42 C41 H41A . . 120.0 ?
C41 C42 C38 . . 115.7(2) ?
C41 C42 C43 . . 122.0(2) ?
C38 C42 C43 . . 122.3(2) ?
C47 C43 C44 . . 116.2(2) ?
C47 C43 C42 . . 121.9(2) ?
C44 C43 C42 . . 121.9(2) ?
C45 C44 C43 . . 119.6(3) ?
C45 C44 H44A . . 120.2 ?
C43 C44 H44A . . 120.2 ?
N4 C45 C44 . . 124.7(3) ?
N4 C45 H45A . . 117.7 ?
C44 C45 H45A . . 117.7 ?
N4 C46 C47 . . 124.4(3) ?
N4 C46 H46A . . 117.8 ?
C47 C46 H46A . . 117.8 ?
C43 C47 C46 . . 119.8(3) ?
C43 C47 H47A . . 120.1 ?
C46 C47 H47A . . 120.1 ?
C30 N1 C29 . . 116.08(19) ?
C30 N1 Y1 . . 121.52(15) ?
C29 N1 Y1 . . 122.39(14) ?
C36 N2 C35 . . 117.1(2) ?
C40 N3 C39 . . 114.8(3) ?
C46 N4 C45 . . 115.2(2) ?
C1 O1 Y1 . . 118.61(13) ?
Y1 O1W H1WA . . 129.3(18) ?
Y1 O1W H1WB . . 114.1(18) ?
H1WA O1W H1WB . . 104(2) ?
C1 O2 Y1 . 2_755 161.16(15) ?
C9 O3 H3 . . 108.1(17) ?
C10 O4 Y1 . . 93.42(12) ?
C10 O5 Y1 . . 92.04(12) ?
C18 O6 H6 . . 111.6(18) ?
C19 O7 Y1 . . 92.20(12) ?
C19 O8 Y1 . . 92.96(13) ?
C27 O9 H9 . . 113.7(19) ?

loop_
_geom_bond_atom_site_label_1
_geom_bond_atom_site_label_2
_geom_bond_site_symmetry_2
_geom_bond_distance
_geom_bond_publ_flag
Y1 O2 2_755 2.2074(15) ?
Y1 O1 . 2.3143(15) ?
Y1 O7 . 2.3827(14) ?
Y1 O8 . 2.3827(15) ?
Y1 O1W . 2.3884(16) ?
Y1 O4 . 2.3948(15) ?
Y1 O5 . 2.4317(14) ?
Y1 N1 . 2.5357(17) ?
Y1 C19 . 2.749(2) ?
Y1 C10 . 2.780(2) ?
C1 O2 . 1.260(2) ?
C1 O1 . 1.260(3) ?
C1 C2 . 1.460(3) ?
C2 C3 . 1.315(3) ?
C2 H2A . 0.9300 ?
C3 C4 . 1.449(3) ?
C3 H3A . 0.9300 ?
C4 C5 . 1.394(3) ?
C4 C9 . 1.395(3) ?
C5 C6 . 1.370(4) ?
C5 H5A . 0.9300 ?
C6 C7 . 1.374(4) ?
C6 H6A . 0.9300 ?
C7 C8 . 1.364(4) ?
C7 H7A . 0.9300 ?
C8 C9 . 1.384(3) ?
C8 H8A . 0.9300 ?
C9 O3 . 1.356(3) ?
C10 O5 . 1.264(2) ?
C10 O4 . 1.277(2) ?
C10 C11 . 1.457(3) ?
C11 C12 . 1.325(3) ?
C11 H11A . 0.9300 ?
C12 C13 . 1.459(3) ?
C12 H12A . 0.9300 ?
C13 C14 . 1.391(3) ?
C13 C18 . 1.399(3) ?
C14 C15 . 1.381(3) ?
C14 H14A . 0.9300 ?
C15 C16 . 1.380(4) ?
C15 H15A . 0.9300 ?
C16 C17 . 1.362(4) ?
C16 H16A . 0.9300 ?
C17 C18 . 1.387(3) ?
C17 H17A . 0.9300 ?
C18 O6 . 1.350(3) ?
C19 O8 . 1.254(2) ?
C19 O7 . 1.283(3) ?
C19 C20 . 1.465(3) ?
C20 C21 . 1.331(3) ?
C20 H20A . 0.9300 ?
C21 C22 . 1.456(3) ?
C21 H21A . 0.9300 ?
C22 C23 . 1.388(3) ?
C22 C27 . 1.402(3) ?
C23 C24 . 1.374(3) ?
C23 H23A . 0.9300 ?
C24 C25 . 1.373(4) ?
C24 H24A . 0.9300 ?
C25 C26 . 1.366(4) ?
C25 H25A . 0.9300 ?
C26 C27 . 1.387(3) ?
C26 H26A . 0.9300 ?
C27 O9 . 1.348(3) ?
C28 C29 . 1.374(3) ?
C28 C32 . 1.379(3) ?
C28 H28A . 0.9300 ?
C29 N1 . 1.332(3) ?
C29 H29A . 0.9300 ?
C30 N1 . 1.330(3) ?
C30 C31 . 1.376(3) ?
C30 H30A . 0.9300 ?
C31 C32 . 1.378(3) ?
C31 H31A . 0.9300 ?
C32 C33 . 1.482(3) ?
C33 C34 . 1.385(3) ?
C33 C37 . 1.390(3) ?
C34 C35 . 1.378(3) ?
C34 H34A . 0.9300 ?
C35 N2 . 1.329(3) ?
C35 H35A . 0.9300 ?
C36 N2 . 1.328(3) ?
C36 C37 . 1.379(3) ?
C36 H36A . 0.9300 ?
C37 H37A . 0.9300 ?
C38 C39 . 1.372(4) ?
C38 C42 . 1.382(4) ?
C38 H38A . 0.9300 ?
C39 N3 . 1.327(4) ?
C39 H39A . 0.9300 ?
C40 N3 . 1.320(4) ?
C40 C41 . 1.377(4) ?
C40 H40A . 0.9300 ?
C41 C42 . 1.380(4) ?
C41 H41A . 0.9300 ?
C42 C43 . 1.482(3) ?
C43 C47 . 1.374(4) ?
C43 C44 . 1.378(4) ?
C44 C45 . 1.376(4) ?
C44 H44A . 0.9300 ?
C45 N4 . 1.323(4) ?
C45 H45A . 0.9300 ?
C46 N4 . 1.321(4) ?
C46 C47 . 1.379(4) ?
C46 H46A . 0.9300 ?
C47 H47A . 0.9300 ?
O1W H1WA . 0.833(16) ?
O1W H1WB . 0.826(16) ?
O2 Y1 2_755 2.2074(15) ?
O3 H3 . 0.898(17) ?
O6 H6 . 0.909(17) ?
O9 H9 . 0.904(17) ?

loop_
_geom_hbond_atom_site_label_D
_geom_hbond_atom_site_label_H
_geom_hbond_atom_site_label_A
_geom_hbond_site_symmetry_A
_geom_hbond_distance_DH
_geom_hbond_distance_HA
_geom_hbond_distance_DA
_geom_hbond_angle_DHA
O1W H1WA N4 2_656 0.833(16) 2.002(17) 2.830(3) 172(2)
O9 H9 O7 2_765 0.904(17) 1.766(19) 2.650(2) 165(3)
O1W H1WB O5 2_755 0.826(16) 2.004(17) 2.814(2) 166(3)
O6 H6 N2 1_654 0.909(17) 1.814(18) 2.708(3) 167(3)
O3 H3 O4 2_655 0.898(17) 1.723(18) 2.609(2) 168(3)

loop_
_geom_torsion_atom_site_label_1
_geom_torsion_atom_site_label_2
_geom_torsion_atom_site_label_3
_geom_torsion_atom_site_label_4
_geom_torsion_site_symmetry_1
_geom_torsion_site_symmetry_2
_geom_torsion_site_symmetry_3
_geom_torsion_site_symmetry_4
_geom_torsion
_geom_torsion_publ_flag
O2 C1 C2 C3 . . . . 179.2(2) ?
O1 C1 C2 C3 . . . . -1.3(3) ?
C1 C2 C3 C4 . . . . -178.8(2) ?
C2 C3 C4 C5 . . . . -4.2(4) ?
C2 C3 C4 C9 . . . . 175.9(2) ?
C9 C4 C5 C6 . . . . 0.3(5) ?
C3 C4 C5 C6 . . . . -179.7(3) ?
C4 C5 C6 C7 . . . . 0.3(6) ?
C5 C6 C7 C8 . . . . -0.2(6) ?
C6 C7 C8 C9 . . . . -0.5(5) ?
C7 C8 C9 O3 . . . . -177.5(3) ?
C7 C8 C9 C4 . . . . 1.0(4) ?
C5 C4 C9 O3 . . . . 177.7(2) ?
C3 C4 C9 O3 . . . . -2.4(3) ?
C5 C4 C9 C8 . . . . -0.9(4) ?
C3 C4 C9 C8 . . . . 179.0(2) ?
O2 Y1 C10 O5 2_755 . . . 3.52(13) ?
O1 Y1 C10 O5 . . . . -102.64(12) ?
O7 Y1 C10 O5 . . . . 87.26(12) ?
O8 Y1 C10 O5 . . . . 98.43(13) ?
O1W Y1 C10 O5 . . . . -82.29(15) ?
O4 Y1 C10 O5 . . . . 164.1(2) ?
N1 Y1 C10 O5 . . . . -178.19(11) ?
C19 Y1 C10 O5 . . . . 88.28(12) ?
O2 Y1 C10 O4 2_755 . . . -160.56(11) ?
O1 Y1 C10 O4 . . . . 93.28(12) ?
O7 Y1 C10 O4 . . . . -76.82(12) ?
O8 Y1 C10 O4 . . . . -65.65(14) ?
O1W Y1 C10 O4 . . . . 113.62(13) ?
O5 Y1 C10 O4 . . . . -164.1(2) ?
N1 Y1 C10 O4 . . . . 17.73(13) ?
C19 Y1 C10 O4 . . . . -75.81(12) ?
O2 Y1 C10 C11 2_755 . . . 110.3(6) ?
O1 Y1 C10 C11 . . . . 4.2(5) ?
O7 Y1 C10 C11 . . . . -165.9(6) ?
O8 Y1 C10 C11 . . . . -154.7(5) ?
O1W Y1 C10 C11 . . . . 24.5(6) ?
O4 Y1 C10 C11 . . . . -89.1(6) ?
O5 Y1 C10 C11 . . . . 106.8(6) ?
N1 Y1 C10 C11 . . . . -71.4(6) ?
C19 Y1 C10 C11 . . . . -164.9(5) ?
O5 C10 C11 C12 . . . . -6.2(3) ?
O4 C10 C11 C12 . . . . 176.3(2) ?
Y1 C10 C11 C12 . . . . -103.7(5) ?
C10 C11 C12 C13 . . . . 170.6(2) ?
C11 C12 C13 C14 . . . . -15.9(4) ?
C11 C12 C13 C18 . . . . 169.4(2) ?
C18 C13 C14 C15 . . . . 0.5(4) ?
C12 C13 C14 C15 . . . . -174.3(2) ?
C13 C14 C15 C16 . . . . 0.3(4) ?
C14 C15 C16 C17 . . . . -0.7(4) ?
C15 C16 C17 C18 . . . . 0.3(4) ?
C16 C17 C18 O6 . . . . -179.4(2) ?
C16 C17 C18 C13 . . . . 0.4(4) ?
C14 C13 C18 O6 . . . . 179.0(2) ?
C12 C13 C18 O6 . . . . -6.1(3) ?
C14 C13 C18 C17 . . . . -0.8(4) ?
C12 C13 C18 C17 . . . . 174.1(2) ?
O2 Y1 C19 O8 2_755 . . . -94.15(13) ?
O1 Y1 C19 O8 . . . . 57.4(4) ?
O7 Y1 C19 O8 . . . . 166.8(2) ?
O1W Y1 C19 O8 . . . . -20.54(13) ?
O4 Y1 C19 O8 . . . . 137.58(12) ?
O5 Y1 C19 O8 . . . . -166.85(12) ?
N1 Y1 C19 O8 . . . . 63.10(13) ?
C10 Y1 C19 O8 . . . . 164.65(12) ?
O2 Y1 C19 O7 2_755 . . . 99.04(13) ?
O1 Y1 C19 O7 . . . . -109.5(3) ?
O8 Y1 C19 O7 . . . . -166.8(2) ?
O1W Y1 C19 O7 . . . . 172.66(12) ?
O4 Y1 C19 O7 . . . . -29.23(13) ?
O5 Y1 C19 O7 . . . . 26.35(13) ?
N1 Y1 C19 O7 . . . . -103.70(12) ?
C10 Y1 C19 O7 . . . . -2.16(14) ?
O2 Y1 C19 C20 2_755 . . . 9.6(7) ?
O1 Y1 C19 C20 . . . . 161.1(6) ?
O7 Y1 C19 C20 . . . . -89.5(7) ?
O8 Y1 C19 C20 . . . . 103.7(8) ?
O1W Y1 C19 C20 . . . . 83.2(7) ?
O4 Y1 C19 C20 . . . . -118.7(7) ?
O5 Y1 C19 C20 . . . . -63.1(7) ?
N1 Y1 C19 C20 . . . . 166.8(7) ?
C10 Y1 C19 C20 . . . . -91.6(7) ?
O8 C19 C20 C21 . . . . -2.7(3) ?
O7 C19 C20 C21 . . . . 178.8(2) ?
Y1 C19 C20 C21 . . . . -98.9(7) ?
C19 C20 C21 C22 . . . . 176.6(2) ?
C20 C21 C22 C23 . . . . 178.3(2) ?
C20 C21 C22 C27 . . . . -3.2(4) ?
C27 C22 C23 C24 . . . . -0.5(4) ?
C21 C22 C23 C24 . . . . 178.1(2) ?
C22 C23 C24 C25 . . . . 0.3(4) ?
C23 C24 C25 C26 . . . . -0.1(5) ?
C24 C25 C26 C27 . . . . 0.0(5) ?
C25 C26 C27 O9 . . . . 179.3(3) ?
C25 C26 C27 C22 . . . . -0.1(4) ?
C23 C22 C27 O9 . . . . -179.1(2) ?
C21 C22 C27 O9 . . . . 2.4(4) ?
C23 C22 C27 C26 . . . . 0.3(4) ?
C21 C22 C27 C26 . . . . -178.1(2) ?
C32 C28 C29 N1 . . . . -0.6(4) ?
N1 C30 C31 C32 . . . . 0.2(4) ?
C30 C31 C32 C28 . . . . 1.0(4) ?
C30 C31 C32 C33 . . . . -177.0(2) ?
C29 C28 C32 C31 . . . . -0.8(4) ?
C29 C28 C32 C33 . . . . 177.2(2) ?
C31 C32 C33 C34 . . . . -34.2(3) ?
C28 C32 C33 C34 . . . . 147.9(2) ?
C31 C32 C33 C37 . . . . 145.1(3) ?
C28 C32 C33 C37 . . . . -32.8(3) ?
C37 C33 C34 C35 . . . . 0.0(3) ?
C32 C33 C34 C35 . . . . 179.3(2) ?
C33 C34 C35 N2 . . . . -1.6(4) ?
N2 C36 C37 C33 . . . . -2.0(4) ?
C34 C33 C37 C36 . . . . 1.7(4) ?
C32 C33 C37 C36 . . . . -177.6(2) ?
C42 C38 C39 N3 . . . . 0.2(5) ?
N3 C40 C41 C42 . . . . -0.5(5) ?
C40 C41 C42 C38 . . . . 1.1(4) ?
C40 C41 C42 C43 . . . . -177.3(3) ?
C39 C38 C42 C41 . . . . -0.9(4) ?
C39 C38 C42 C43 . . . . 177.4(3) ?
C41 C42 C43 C47 . . . . 152.0(3) ?
C38 C42 C43 C47 . . . . -26.2(4) ?
C41 C42 C43 C44 . . . . -26.2(4) ?
C38 C42 C43 C44 . . . . 155.5(3) ?
C47 C43 C44 C45 . . . . -1.9(4) ?
C42 C43 C44 C45 . . . . 176.5(3) ?
C43 C44 C45 N4 . . . . 0.6(5) ?
C44 C43 C47 C46 . . . . 1.3(4) ?
C42 C43 C47 C46 . . . . -177.1(3) ?
N4 C46 C47 C43 . . . . 0.7(5) ?
C31 C30 N1 C29 . . . . -1.5(4) ?
C31 C30 N1 Y1 . . . . 177.5(2) ?
C28 C29 N1 C30 . . . . 1.7(4) ?
C28 C29 N1 Y1 . . . . -177.3(2) ?
O2 Y1 N1 C30 2_755 . . . -106.9(2) ?
O1 Y1 N1 C30 . . . . 7.31(18) ?
O7 Y1 N1 C30 . . . . 161.33(18) ?
O8 Y1 N1 C30 . . . . -147.00(19) ?
O1W Y1 N1 C30 . . . . -70.16(19) ?
O4 Y1 N1 C30 . . . . 85.37(18) ?
O5 Y1 N1 C30 . . . . 76.0(2) ?
C19 Y1 N1 C30 . . . . -171.59(19) ?
C10 Y1 N1 C30 . . . . 77.07(19) ?
O2 Y1 N1 C29 2_755 . . . 72.1(2) ?
O1 Y1 N1 C29 . . . . -173.75(19) ?
O7 Y1 N1 C29 . . . . -19.73(19) ?
O8 Y1 N1 C29 . . . . 31.94(18) ?
O1W Y1 N1 C29 . . . . 108.78(19) ?
O4 Y1 N1 C29 . . . . -95.69(19) ?
O5 Y1 N1 C29 . . . . -105.04(19) ?
C19 Y1 N1 C29 . . . . 7.35(19) ?
C10 Y1 N1 C29 . . . . -104.00(19) ?
C37 C36 N2 C35 . . . . 0.4(4) ?
C34 C35 N2 C36 . . . . 1.4(4) ?
C41 C40 N3 C39 . . . . -0.3(5) ?
C38 C39 N3 C40 . . . . 0.4(5) ?
C47 C46 N4 C45 . . . . -2.0(5) ?
C44 C45 N4 C46 . . . . 1.3(5) ?
O2 C1 O1 Y1 . . . . -25.4(3) ?
C2 C1 O1 Y1 . . . . 155.05(16) ?
O2 Y1 O1 C1 2_755 . . . 5.03(17) ?
O7 Y1 O1 C1 . . . . 126.82(17) ?
O8 Y1 O1 C1 . . . . -101.99(17) ?
O1W Y1 O1 C1 . . . . -64.87(16) ?
O4 Y1 O1 C1 . . . . 132.13(16) ?
O5 Y1 O1 C1 . . . . 77.24(16) ?
N1 Y1 O1 C1 . . . . -150.95(16) ?
C19 Y1 O1 C1 . . . . -145.1(3) ?
C10 Y1 O1 C1 . . . . 103.98(16) ?
O1 C1 O2 Y1 . . . 2_755 131.2(4) ?
C2 C1 O2 Y1 . . . 2_755 -49.3(6) ?
O5 C10 O4 Y1 . . . . -15.81(19) ?
C11 C10 O4 Y1 . . . . 161.81(17) ?
O2 Y1 O4 C10 2_755 . . . 24.65(14) ?
O1 Y1 O4 C10 . . . . -78.93(12) ?
O7 Y1 O4 C10 . . . . 98.69(12) ?
O8 Y1 O4 C10 . . . . 133.22(11) ?
O1W Y1 O4 C10 . . . . -111.25(13) ?
O5 Y1 O4 C10 . . . . 8.89(11) ?
N1 Y1 O4 C10 . . . . -161.98(13) ?
C19 Y1 O4 C10 . . . . 112.15(12) ?
O4 C10 O5 Y1 . . . . 15.54(19) ?
C11 C10 O5 Y1 . . . . -161.99(18) ?
O2 Y1 O5 C10 2_755 . . . -176.49(13) ?
O1 Y1 O5 C10 . . . . 70.89(12) ?
O7 Y1 O5 C10 . . . . -89.38(12) ?
O8 Y1 O5 C10 . . . . -109.71(12) ?
O1W Y1 O5 C10 . . . . 129.79(12) ?
O4 Y1 O5 C10 . . . . -8.97(11) ?
N1 Y1 O5 C10 . . . . 2.25(14) ?
C19 Y1 O5 C10 . . . . -101.42(12) ?
O8 C19 O7 Y1 . . . . -13.0(2) ?
C20 C19 O7 Y1 . . . . 165.54(18) ?
O2 Y1 O7 C19 2_755 . . . -77.50(13) ?
O1 Y1 O7 C19 . . . . 156.09(13) ?
O8 Y1 O7 C19 . . . . 7.34(12) ?
O1W Y1 O7 C19 . . . . -9.26(15) ?
O4 Y1 O7 C19 . . . . 150.83(13) ?
O5 Y1 O7 C19 . . . . -154.81(13) ?
N1 Y1 O7 C19 . . . . 77.50(13) ?
C10 Y1 O7 C19 . . . . 177.97(13) ?
O7 C19 O8 Y1 . . . . 13.0(2) ?
C20 C19 O8 Y1 . . . . -165.49(19) ?
O2 Y1 O8 C19 2_755 . . . 81.87(13) ?
O1 Y1 O8 C19 . . . . -163.51(12) ?
O7 Y1 O8 C19 . . . . -7.51(12) ?
O1W Y1 O8 C19 . . . . 159.22(14) ?
O4 Y1 O8 C19 . . . . -50.45(14) ?
O5 Y1 O8 C19 . . . . 17.54(16) ?
N1 Y1 O8 C19 . . . . -114.00(14) ?
C10 Y1 O8 C19 . . . . -21.19(16) ?
